data_1574260
loop_
_publ_author_name
'Ji, Tingting'
'Yang, Xuesong'
'Chen, Quanliang'
'Zhang, Hongyu'

_publ_section_title
;
 Decimeter-length elastic organic crystals capable of mechanical
 post-processing and optical waveguide modulation at 77 K
;
_journal_issue 18
_journal_name_full 'Chemical Science'
_journal_page_first 8099
_journal_page_last 8107
_journal_paper_doi 10.1039/D4SC07313D
_journal_volume 16
_journal_year 2025
_chemical_formula_moiety 'C11 H8 F3 N3 O'
_chemical_formula_sum 'C11 H8 F3 N3 O'
_chemical_formula_weight 255.20
_space_group_crystal_system monoclinic
_space_group_IT_number 14
_space_group_name_Hall '-P 2yn'
_space_group_name_H-M_alt 'P 1 21/n 1'
_atom_sites_solution_hydrogens mixed
_atom_sites_solution_primary dual
_audit_creation_date 2024-07-25
_audit_creation_method
;
Olex2 1.5
(compiled 2023.08.24 svn.re1ec1418 for OlexSys, GUI svn.r6817)
;
_audit_update_record
;
2024-08-30 deposited with the CCDC.	2025-03-27 downloaded from the CCDC.
;
_cell_angle_alpha 90
_cell_angle_beta 91.957(3)
_cell_angle_gamma 90
_cell_formula_units_Z 4
_cell_length_a 9.7492(8)
_cell_length_b 6.1659(5)
_cell_length_c 18.7972(16)
_cell_measurement_reflns_used 9903
_cell_measurement_temperature 298
_cell_measurement_theta_max 29.450
_cell_measurement_theta_min 3.253
_cell_volume 1129.29(16)
_computing_cell_refinement 'SAINT V8.40A (Bruker, 2019)'
_computing_data_reduction 'SAINT V8.40A (Bruker, 2019)'
_computing_molecular_graphics 'Olex2 1.5 (Dolomanov et al., 2009)'
_computing_publication_material 'Olex2 1.5 (Dolomanov et al., 2009)'
_computing_structure_refinement 'SHELXL 2018/3 (Sheldrick, 2015)'
_computing_structure_solution 'SHELXT 2018/2 (Sheldrick, 2018)'
_diffrn_ambient_temperature 298
_diffrn_measured_fraction_theta_full 0.997
_diffrn_measured_fraction_theta_max 0.997
_diffrn_measurement_device_type 'CCD area detector'
_diffrn_measurement_method 'phi and omega scans'
_diffrn_radiation_monochromator graphite
_diffrn_radiation_type MoK\a
_diffrn_radiation_wavelength 0.71073
_diffrn_reflns_av_R_equivalents 0.0273
_diffrn_reflns_av_unetI/netI 0.0146
_diffrn_reflns_Laue_measured_fraction_full 0.997
_diffrn_reflns_Laue_measured_fraction_max 0.997
_diffrn_reflns_limit_h_max 13
_diffrn_reflns_limit_h_min -13
_diffrn_reflns_limit_k_max 8
_diffrn_reflns_limit_k_min -8
_diffrn_reflns_limit_l_max 26
_diffrn_reflns_limit_l_min -26
_diffrn_reflns_number 26783
_diffrn_reflns_point_group_measured_fraction_full 0.997
_diffrn_reflns_point_group_measured_fraction_max 0.997
_diffrn_reflns_theta_full 25.242
_diffrn_reflns_theta_max 29.574
_diffrn_reflns_theta_min 3.478
_diffrn_source_current 30.0
_diffrn_source_power 1.5
_diffrn_source_voltage 50.0
_exptl_absorpt_coefficient_mu 0.134
_exptl_absorpt_correction_type none
_exptl_crystal_colour 'clear yellowish colourless'
_exptl_crystal_colour_lustre clear
_exptl_crystal_colour_modifier yellowish
_exptl_crystal_colour_primary colourless
_exptl_crystal_density_diffrn 1.501
_exptl_crystal_description block
_exptl_crystal_F_000 520
_exptl_crystal_size_max 0.16
_exptl_crystal_size_mid 0.12
_exptl_crystal_size_min 0.11
_refine_diff_density_max 0.177
_refine_diff_density_min -0.182
_refine_diff_density_rms 0.041
_refine_ls_extinction_coef 0.052(6)
_refine_ls_extinction_expression Fc^*^=kFc[1+0.001xFc^2^\l^3^/sin(2\q)]^-1/4^
_refine_ls_extinction_method 'SHELXL-2018/3 (Sheldrick 2018)'
_refine_ls_goodness_of_fit_ref 1.060
_refine_ls_hydrogen_treatment mixed
_refine_ls_matrix_type full
_refine_ls_number_parameters 172
_refine_ls_number_reflns 3157
_refine_ls_number_restraints 0
_refine_ls_restrained_S_all 1.060
_refine_ls_R_factor_all 0.0828
_refine_ls_R_factor_gt 0.0534
_refine_ls_shift/su_max 0.000
_refine_ls_shift/su_mean 0.000
_refine_ls_structure_factor_coef Fsqd
_refine_ls_weighting_details 'w=1/[\s^2^(Fo^2^)+(0.0555P)^2^+0.5212P] where P=(Fo^2^+2Fc^2^)/3'
_refine_ls_weighting_scheme calc
_refine_ls_wR_factor_gt 0.1292
_refine_ls_wR_factor_ref 0.1598
_reflns_Friedel_coverage 0.000
_reflns_number_gt 2083
_reflns_number_total 3157
_reflns_threshold_expression 'I > 2\s(I)'
_cod_data_source_file d4sc07313d6.cif
_cod_data_source_block 1_CCDC2
_cod_depositor_comments 'Adding full bibliography for 1574257--1574260.cif.'
_cod_database_code 1574260
_shelx_shelxl_version_number 2018/3
_shelx_space_group_comment
;
The symmetry employed for this shelxl refinement is uniquely defined
by the following loop, which should always be used as a source of
symmetry information in preference to the above space-group names.
They are only intended as comments.
;
_shelx_estimated_absorpt_t_max 0.985
_shelx_estimated_absorpt_t_min 0.979
_olex2_refinement_description
;
1. Fixed Uiso
 At 1.2 times of:
  All C(H,H) groups
2.a Secondary CH2 refined with riding coordinates:
 C9(H9a,H9b), C10(H10a,H10b), C11(H11a,H11b)
;
_olex2_submission_special_instructions 'No special instructions were received'

loop_
_space_group_symop_operation_xyz
'x, y, z'
'-x+1/2, y+1/2, -z+1/2'
'-x, -y, -z'
'x-1/2, -y-1/2, z-1/2'

loop_
_atom_site_label
_atom_site_type_symbol
_atom_site_fract_x
_atom_site_fract_y
_atom_site_fract_z
_atom_site_U_iso_or_equiv
_atom_site_adp_type
_atom_site_occupancy
_atom_site_site_symmetry_order
_atom_site_calc_flag
_atom_site_refinement_flags_posn
_atom_site_refinement_flags_adp
_atom_site_refinement_flags_occupancy
_atom_site_disorder_assembly
_atom_site_disorder_group
F1 F 0.47187(14) 0.7957(3) 0.75874(8) 0.0925(5) Uani 1 1 d . . . . .
F2 F 0.32299(12) 0.4330(3) 0.73178(7) 0.0874(5) Uani 1 1 d . . . . .
F3 F 0.59157(12) 0.2978(2) 0.53354(6) 0.0676(4) Uani 1 1 d . . . . .
O1 O 1.14462(17) 0.6531(3) 0.54621(9) 0.0778(5) Uani 1 1 d . . . . .
H1 H 1.192(3) 0.763(6) 0.5603(18) 0.113(11) Uiso 1 1 d . . . . .
N1 N 0.3131(2) 0.0225(4) 0.59998(12) 0.0830(6) Uani 1 1 d . . . . .
N2 N 0.7182(2) 1.0988(4) 0.69803(13) 0.0866(6) Uani 1 1 d . . . . .
N3 N 0.74852(17) 0.6447(3) 0.55658(10) 0.0602(4) Uani 1 1 d . . . . .
C1 C 0.50064(19) 0.6718(4) 0.70293(11) 0.0628(5) Uani 1 1 d . . . . .
C2 C 0.42507(18) 0.4919(4) 0.68936(11) 0.0618(5) Uani 1 1 d . . . . .
C3 C 0.45441(17) 0.3649(3) 0.63033(10) 0.0532(4) Uani 1 1 d . . . . .
C4 C 0.56230(18) 0.4238(3) 0.58923(9) 0.0516(4) Uani 1 1 d . . . . .
C5 C 0.64546(17) 0.6073(3) 0.60163(9) 0.0508(4) Uani 1 1 d . . . . .
C6 C 0.60896(18) 0.7351(3) 0.66016(10) 0.0554(5) Uani 1 1 d . . . . .
C7 C 0.3754(2) 0.1746(4) 0.61321(11) 0.0626(5) Uani 1 1 d . . . . .
C8 C 0.6740(2) 0.9350(4) 0.67995(12) 0.0656(5) Uani 1 1 d . . . . .
C9 C 0.8524(2) 0.8138(4) 0.56288(11) 0.0627(5) Uani 1 1 d . . . . .
H9A H 0.807480 0.950947 0.571938 0.075 Uiso 1 1 calc R U . . .
H9B H 0.897497 0.826524 0.517864 0.075 Uiso 1 1 calc R U . . .
C10 C 0.9606(2) 0.7733(4) 0.62154(11) 0.0676(6) Uani 1 1 d . . . . .
H10A H 1.010581 0.906880 0.630806 0.081 Uiso 1 1 calc R U . . .
H10B H 0.915037 0.733871 0.664763 0.081 Uiso 1 1 calc R U . . .
C11 C 1.0611(2) 0.5978(4) 0.60410(12) 0.0701(6) Uani 1 1 d . . . . .
H11A H 1.119663 0.568921 0.645787 0.084 Uiso 1 1 calc R U . . .
H11B H 1.011053 0.465812 0.592482 0.084 Uiso 1 1 calc R U . . .
H3 H 0.764(2) 0.548(4) 0.5254(13) 0.067(7) Uiso 1 1 d . . . . .

loop_
_atom_site_aniso_label
_atom_site_aniso_U_11
_atom_site_aniso_U_22
_atom_site_aniso_U_33
_atom_site_aniso_U_23
_atom_site_aniso_U_13
_atom_site_aniso_U_12
F1 0.0693(8) 0.1182(12) 0.0907(10) -0.0431(9) 0.0126(7) 0.0143(8)
F2 0.0527(6) 0.1307(13) 0.0800(9) -0.0025(8) 0.0184(6) -0.0041(7)
F3 0.0668(7) 0.0739(8) 0.0625(7) -0.0148(6) 0.0082(5) -0.0116(6)
O1 0.0673(9) 0.0908(12) 0.0765(10) -0.0181(9) 0.0205(8) -0.0225(9)
N1 0.0730(12) 0.0863(15) 0.0893(14) 0.0064(11) -0.0022(10) -0.0220(11)
N2 0.0909(14) 0.0652(12) 0.1021(16) -0.0142(11) -0.0221(12) 0.0080(10)
N3 0.0547(9) 0.0668(11) 0.0593(9) -0.0019(8) 0.0049(7) -0.0093(8)
C1 0.0487(9) 0.0785(13) 0.0609(11) -0.0140(10) -0.0003(8) 0.0156(9)
C2 0.0392(8) 0.0852(14) 0.0610(11) 0.0002(10) 0.0021(7) 0.0058(9)
C3 0.0408(8) 0.0628(11) 0.0555(10) 0.0046(8) -0.0044(7) 0.0020(7)
C4 0.0472(8) 0.0591(10) 0.0483(9) -0.0010(8) -0.0015(7) 0.0032(7)
C5 0.0439(8) 0.0567(10) 0.0514(9) 0.0046(7) -0.0051(7) 0.0047(7)
C6 0.0441(8) 0.0592(11) 0.0623(10) -0.0063(8) -0.0081(7) 0.0101(8)
C7 0.0516(10) 0.0731(13) 0.0629(11) 0.0084(10) -0.0026(8) -0.0032(9)
C8 0.0591(11) 0.0605(12) 0.0762(13) -0.0083(10) -0.0120(9) 0.0126(9)
C9 0.0571(10) 0.0672(12) 0.0635(11) 0.0077(9) -0.0004(8) -0.0106(9)
C10 0.0545(10) 0.0888(16) 0.0594(11) -0.0036(10) 0.0012(8) -0.0076(10)
C11 0.0554(10) 0.0885(16) 0.0668(12) 0.0076(11) 0.0072(9) -0.0039(10)

loop_
_atom_type_symbol
_atom_type_description
_atom_type_scat_dispersion_real
_atom_type_scat_dispersion_imag
_atom_type_scat_source
C C 0.0033 0.0016 'International Tables Vol C Tables 4.2.6.8 and 6.1.1.4'
H H 0.0000 0.0000 'International Tables Vol C Tables 4.2.6.8 and 6.1.1.4'
F F 0.0171 0.0103 'International Tables Vol C Tables 4.2.6.8 and 6.1.1.4'
N N 0.0061 0.0033 'International Tables Vol C Tables 4.2.6.8 and 6.1.1.4'
O O 0.0106 0.0060 'International Tables Vol C Tables 4.2.6.8 and 6.1.1.4'

loop_
_geom_angle_atom_site_label_1
_geom_angle_atom_site_label_2
_geom_angle_atom_site_label_3
_geom_angle
_geom_angle_site_symmetry_1
_geom_angle_site_symmetry_3
_geom_angle_publ_flag
C11 O1 H1 106(2) . . ?
C5 N3 C9 126.82(18) . . ?
C5 N3 H3 117.8(16) . . ?
C9 N3 H3 114.5(16) . . ?
F1 C1 C2 119.36(19) . . ?
F1 C1 C6 118.2(2) . . ?
C2 C1 C6 122.41(18) . . ?
F2 C2 C1 121.25(19) . . ?
F2 C2 C3 119.7(2) . . ?
C1 C2 C3 119.05(18) . . ?
C2 C3 C7 120.96(18) . . ?
C4 C3 C2 118.69(18) . . ?
C4 C3 C7 120.35(18) . . ?
F3 C4 C3 118.19(17) . . ?
F3 C4 C5 117.27(16) . . ?
C3 C4 C5 124.54(17) . . ?
N3 C5 C4 117.93(17) . . ?
N3 C5 C6 127.24(18) . . ?
C4 C5 C6 114.82(16) . . ?
C1 C6 C5 120.43(18) . . ?
C1 C6 C8 115.24(18) . . ?
C5 C6 C8 124.32(19) . . ?
N1 C7 C3 179.5(3) . . ?
N2 C8 C6 175.4(2) . . ?
N3 C9 H9A 108.8 . . ?
N3 C9 H9B 108.8 . . ?
N3 C9 C10 113.87(18) . . ?
H9A C9 H9B 107.7 . . ?
C10 C9 H9A 108.8 . . ?
C10 C9 H9B 108.8 . . ?
C9 C10 H10A 108.8 . . ?
C9 C10 H10B 108.8 . . ?
H10A C10 H10B 107.7 . . ?
C11 C10 C9 113.67(19) . . ?
C11 C10 H10A 108.8 . . ?
C11 C10 H10B 108.8 . . ?
O1 C11 C10 112.9(2) . . ?
O1 C11 H11A 109.0 . . ?
O1 C11 H11B 109.0 . . ?
C10 C11 H11A 109.0 . . ?
C10 C11 H11B 109.0 . . ?
H11A C11 H11B 107.8 . . ?

loop_
_geom_bond_atom_site_label_1
_geom_bond_atom_site_label_2
_geom_bond_distance
_geom_bond_site_symmetry_2
_geom_bond_publ_flag
F1 C1 1.335(2) . ?
F2 C2 1.346(2) . ?
F3 C4 1.342(2) . ?
O1 H1 0.85(4) . ?
O1 C11 1.422(3) . ?
N1 C7 1.140(3) . ?
N2 C8 1.145(3) . ?
N3 C5 1.356(2) . ?
N3 C9 1.456(3) . ?
N3 H3 0.85(2) . ?
C1 C2 1.351(3) . ?
C1 C6 1.404(3) . ?
C2 C3 1.395(3) . ?
C3 C4 1.375(2) . ?
C3 C7 1.434(3) . ?
C4 C5 1.407(3) . ?
C5 C6 1.409(3) . ?
C6 C8 1.430(3) . ?
C9 H9A 0.9700 . ?
C9 H9B 0.9700 . ?
C9 C10 1.520(3) . ?
C10 H10A 0.9700 . ?
C10 H10B 0.9700 . ?
C10 C11 1.504(3) . ?
C11 H11A 0.9700 . ?
C11 H11B 0.9700 . ?

loop_
_geom_torsion_atom_site_label_1
_geom_torsion_atom_site_label_2
_geom_torsion_atom_site_label_3
_geom_torsion_atom_site_label_4
_geom_torsion
_geom_torsion_site_symmetry_1
_geom_torsion_site_symmetry_2
_geom_torsion_site_symmetry_3
_geom_torsion_site_symmetry_4
_geom_torsion_publ_flag
F1 C1 C2 F2 -1.2(3) . . . . ?
F1 C1 C2 C3 179.06(18) . . . . ?
F1 C1 C6 C5 178.53(17) . . . . ?
F1 C1 C6 C8 -2.6(3) . . . . ?
F2 C2 C3 C4 -177.68(17) . . . . ?
F2 C2 C3 C7 1.3(3) . . . . ?
F3 C4 C5 N3 0.3(2) . . . . ?
F3 C4 C5 C6 179.20(15) . . . . ?
N3 C5 C6 C1 -178.62(18) . . . . ?
N3 C5 C6 C8 2.6(3) . . . . ?
N3 C9 C10 C11 73.4(2) . . . . ?
C1 C2 C3 C4 2.0(3) . . . . ?
C1 C2 C3 C7 -178.96(19) . . . . ?
C2 C1 C6 C5 -1.8(3) . . . . ?
C2 C1 C6 C8 177.11(19) . . . . ?
C2 C3 C4 F3 178.51(16) . . . . ?
C2 C3 C4 C5 -1.1(3) . . . . ?
C3 C4 C5 N3 179.87(17) . . . . ?
C3 C4 C5 C6 -1.2(3) . . . . ?
C4 C5 C6 C1 2.6(2) . . . . ?
C4 C5 C6 C8 -176.20(17) . . . . ?
C5 N3 C9 C10 73.1(3) . . . . ?
C6 C1 C2 F2 179.05(18) . . . . ?
C6 C1 C2 C3 -0.6(3) . . . . ?
C7 C3 C4 F3 -0.5(3) . . . . ?
C7 C3 C4 C5 179.89(17) . . . . ?
C9 N3 C5 C4 -174.83(18) . . . . ?
C9 N3 C5 C6 6.4(3) . . . . ?
C9 C10 C11 O1 65.6(2) . . . . ?
